data_2216868
loop_
_publ_author_name
'Xiang He'
'Bao-Li An'
'Ming-Xing Li'

_publ_section_title
;
 5,5'-(<i>p</i>-Phenylene)di-1<i>H</i>-tetrazole
;
_journal_coeditor_code AT2504
_journal_issue 1
_journal_name_full 'Acta Crystallographica Section E'
_journal_page_first o40
_journal_page_last o40
_journal_paper_doi 10.1107/S1600536807062538
_journal_volume 64
_journal_year 2008
_chemical_formula_iupac 'C8 H6 N8'
_chemical_formula_moiety 'C8 H6 N8'
_chemical_formula_sum 'C8 H6 N8'
_chemical_formula_weight 214.21
_chemical_name_systematic
;
5,5'-(p-phenylene)di-1<i>H</i>-tetrazole
;
_space_group_IT_number 14
_symmetry_cell_setting monoclinic
_symmetry_space_group_name_Hall '-P 2ybc'
_symmetry_space_group_name_H-M 'P 1 21/c 1'
_atom_sites_solution_hydrogens geom
_atom_sites_solution_primary direct
_atom_sites_solution_secondary difmap
_cell_angle_alpha 90.00
_cell_angle_beta 92.910(5)
_cell_angle_gamma 90.00
_cell_formula_units_Z 2
_cell_length_a 4.5396(4)
_cell_length_b 9.8219(10)
_cell_length_c 9.7525(10)
_cell_measurement_reflns_used 1058
_cell_measurement_temperature 293(2)
_cell_measurement_theta_max 27.4835
_cell_measurement_theta_min 4.1503
_cell_volume 434.28(7)
_computing_cell_refinement 'SAINT  (Siemens, 1996)'
_computing_data_collection 'SMART (Siemens, 1996)'
_computing_data_reduction 'SAINT (Siemens, 1996)'
_computing_molecular_graphics 'SHELXTL (Sheldrick, 2000)'
_computing_publication_material SHELXTL
_computing_structure_refinement 'SHELXL97 (Sheldrick, 1997)'
_computing_structure_solution 'SHELXS97 (Sheldrick, 1997)'
_diffrn_ambient_temperature 293(2)
_diffrn_detector_area_resol_mean \w
_diffrn_measured_fraction_theta_full 0.997
_diffrn_measured_fraction_theta_max 0.997
_diffrn_measurement_device_type 'Siemens SMART CCD'
_diffrn_measurement_method dtprofit.ref
_diffrn_radiation_monochromator graphite
_diffrn_radiation_source 'fine-focus sealed tube'
_diffrn_radiation_type MoK\a
_diffrn_radiation_wavelength 0.71073
_diffrn_reflns_av_R_equivalents 0.0370
_diffrn_reflns_av_sigmaI/netI 0.0350
_diffrn_reflns_limit_h_max 5
_diffrn_reflns_limit_h_min -5
_diffrn_reflns_limit_k_max 10
_diffrn_reflns_limit_k_min -12
_diffrn_reflns_limit_l_max 12
_diffrn_reflns_limit_l_min -12
_diffrn_reflns_number 3228
_diffrn_reflns_theta_full 27.47
_diffrn_reflns_theta_max 27.47
_diffrn_reflns_theta_min 4.15
_exptl_absorpt_coefficient_mu 0.116
_exptl_absorpt_correction_T_max 1.0000
_exptl_absorpt_correction_T_min 0.7006
_exptl_absorpt_correction_type multi-scan
_exptl_absorpt_process_details '(SADABS; Siemens, 1996)'
_exptl_crystal_colour Colourless
_exptl_crystal_density_diffrn 1.638
_exptl_crystal_density_method 'not measured'
_exptl_crystal_description Prism
_exptl_crystal_F_000 220
_exptl_crystal_size_max 0.70
_exptl_crystal_size_mid 0.12
_exptl_crystal_size_min 0.10
_refine_diff_density_max 0.258
_refine_diff_density_min -0.230
_refine_ls_extinction_method none
_refine_ls_goodness_of_fit_ref 1.071
_refine_ls_hydrogen_treatment constr
_refine_ls_matrix_type full
_refine_ls_number_parameters 73
_refine_ls_number_reflns 985
_refine_ls_number_restraints 0
_refine_ls_restrained_S_all 1.071
_refine_ls_R_factor_all 0.0438
_refine_ls_R_factor_gt 0.0364
_refine_ls_shift/su_max 0.000
_refine_ls_shift/su_mean 0.000
_refine_ls_structure_factor_coef Fsqd
_refine_ls_weighting_details 'calc w=1/[\s^2^(Fo^2^)+(0.0565P)^2^+0.0841P] where P=(Fo^2^+2Fc^2^)/3'
_refine_ls_weighting_scheme calc
_refine_ls_wR_factor_gt 0.0989
_refine_ls_wR_factor_ref 0.1056
_reflns_number_gt 830
_reflns_number_total 985
_reflns_threshold_expression I>2\s(I)
_cod_data_source_file at2504.cif
_cod_data_source_block I
_cod_original_sg_symbol_H-M 'P 21/c'
_cod_database_code 2216868
_cod_database_fobs_code 2216868

loop_
_symmetry_equiv_pos_as_xyz
'x, y, z'
'-x, y+1/2, -z+1/2'
'-x, -y, -z'
'x, -y-1/2, z-1/2'

loop_
_atom_site_type_symbol
_atom_site_label
_atom_site_fract_x
_atom_site_fract_y
_atom_site_fract_z
_atom_site_U_iso_or_equiv
_atom_site_adp_type
_atom_site_calc_flag
_atom_site_refinement_flags
_atom_site_occupancy
N N1 0.2260(3) 0.63240(12) 0.42296(11) 0.0191(3) Uani d . 1
N N2 0.2387(3) 0.62431(12) 0.55599(11) 0.0188(3) Uani d . 1
C C9 -0.0803(3) 0.78246(13) 0.49215(12) 0.0138(3) Uani d . 1
C C6 -0.2968(3) 0.89304(13) 0.49702(12) 0.0142(3) Uani d . 1
C C7 -0.5995(3) 1.04419(14) 0.62493(13) 0.0167(3) Uani d . 1
H H7A -0.6662 1.0738 0.7085 0.020 Uiso calc R 1
C C8 -0.3988(3) 0.93858(14) 0.62200(13) 0.0167(3) Uani d . 1
H H8A -0.3312 0.8975 0.7036 0.020 Uiso calc R 1
N N4 0.0286(3) 0.73052(11) 0.37995(11) 0.0166(3) Uani d . 1
N N3 0.0463(3) 0.71737(11) 0.60025(11) 0.0159(3) Uani d . 1
H H3A 0.0108 0.7324 0.6847 0.019 Uiso calc R 1

loop_
_atom_site_aniso_label
_atom_site_aniso_U_11
_atom_site_aniso_U_22
_atom_site_aniso_U_33
_atom_site_aniso_U_12
_atom_site_aniso_U_13
_atom_site_aniso_U_23
N1 0.0222(7) 0.0192(6) 0.0159(6) 0.0010(5) 0.0004(5) -0.0008(4)
N2 0.0221(7) 0.0176(6) 0.0167(6) 0.0014(5) 0.0015(5) -0.0015(4)
C9 0.0145(7) 0.0150(7) 0.0118(6) -0.0047(5) -0.0007(5) 0.0003(4)
C6 0.0141(6) 0.0150(6) 0.0133(6) -0.0033(5) -0.0009(5) 0.0007(5)
C7 0.0199(7) 0.0198(7) 0.0105(6) -0.0001(6) 0.0014(5) -0.0007(5)
C8 0.0190(7) 0.0197(7) 0.0113(6) -0.0002(5) -0.0010(5) 0.0027(5)
N4 0.0190(6) 0.0179(6) 0.0129(5) 0.0002(5) 0.0000(4) -0.0006(4)
N3 0.0194(6) 0.0172(6) 0.0112(5) 0.0008(5) 0.0012(4) -0.0002(4)

loop_
_atom_type_symbol
_atom_type_description
_atom_type_scat_dispersion_real
_atom_type_scat_dispersion_imag
_atom_type_scat_source
C C 0.0033 0.0016 'International Tables Vol C Tables 4.2.6.8 and 6.1.1.4'
H H 0.0000 0.0000 'International Tables Vol C Tables 4.2.6.8 and 6.1.1.4'
N N 0.0061 0.0033 'International Tables Vol C Tables 4.2.6.8 and 6.1.1.4'

loop_
_geom_angle_atom_site_label_1
_geom_angle_atom_site_label_2
_geom_angle_atom_site_label_3
_geom_angle_site_symmetry_1
_geom_angle_site_symmetry_3
_geom_angle
N2 N1 N4 . . 110.17(11)
N1 N2 N3 . . 106.36(10)
N4 C9 N3 . . 107.65(12)
N4 C9 C6 . . 126.17(11)
N3 C9 C6 . . 126.17(12)
C7 C6 C8 3_476 . 119.18(13)
C7 C6 C9 3_476 . 119.70(12)
C8 C6 C9 . . 121.11(12)
C8 C7 C6 . 3_476 120.44(12)
C8 C7 H7A . . 119.8
C6 C7 H7A 3_476 . 119.8
C7 C8 C6 . . 120.38(12)
C7 C8 H8A . . 119.8
C6 C8 H8A . . 119.8
C9 N4 N1 . . 106.51(10)
C9 N3 N2 . . 109.31(11)
C9 N3 H3A . . 125.3
N2 N3 H3A . . 125.3

loop_
_geom_bond_atom_site_label_1
_geom_bond_atom_site_label_2
_geom_bond_site_symmetry_2
_geom_bond_distance
N1 N2 . 1.2982(16)
N1 N4 . 1.3674(16)
N2 N3 . 1.3499(16)
C9 N4 . 1.3256(17)
C9 N3 . 1.3376(16)
C9 C6 . 1.4672(18)
C6 C7 3_476 1.3997(17)
C6 C8 . 1.3991(18)
C7 C8 . 1.3819(19)
C7 C6 3_476 1.3997(17)
C7 H7A . 0.9300
C8 H8A . 0.9300
N3 H3A . 0.8600

loop_
_geom_hbond_atom_site_label_D
_geom_hbond_atom_site_label_H
_geom_hbond_atom_site_label_A
_geom_hbond_site_symmetry_A
_geom_hbond_distance_DH
_geom_hbond_distance_HA
_geom_hbond_distance_DA
_geom_hbond_angle_DHA
N3 H3A N4 4_576 0.86 1.94 2.7805(15) 166.8

loop_
_geom_torsion_atom_site_label_1
_geom_torsion_atom_site_label_2
_geom_torsion_atom_site_label_3
_geom_torsion_atom_site_label_4
_geom_torsion_site_symmetry_1
_geom_torsion_site_symmetry_4
_geom_torsion
N4 N1 N2 N3 . . 0.39(14)
N4 C9 C6 C7 . 3_476 -1.7(2)
N3 C9 C6 C7 . 3_476 177.09(13)
N4 C9 C6 C8 . . 179.24(13)
N3 C9 C6 C8 . . -1.9(2)
C6 C7 C8 C6 3_476 . 0.0(2)
C7 C6 C8 C7 3_476 . 0.0(2)
C9 C6 C8 C7 . . 179.05(12)
N3 C9 N4 N1 . . -0.25(15)
C6 C9 N4 N1 . . 178.76(12)
N2 N1 N4 C9 . . -0.09(15)
N4 C9 N3 N2 . . 0.50(15)
C6 C9 N3 N2 . . -178.51(12)
N1 N2 N3 C9 . . -0.55(15)
